data_2209306
loop_
_publ_author_name
'Yu-Quan, Shi'
'Bin Chen'

_publ_section_title
;
 <i>N</i>-(3-Thienylmethyl)-1,8-naphthalimide
;
_journal_coeditor_code SJ2050
_journal_issue 6
_journal_name_full 'Acta Crystallographica Section E'
_journal_page_first o2200
_journal_page_last o2201
_journal_paper_doi 10.1107/S1600536806015364
_journal_volume 62
_journal_year 2006
_chemical_formula_iupac 'C17 H11 N O2 S'
_chemical_formula_moiety 'C17 H11 N O2 S'
_chemical_formula_sum 'C17 H11 N O2 S'
_chemical_formula_weight 293.33
_chemical_melting_point 481
_chemical_name_systematic
;
N-(3-Thienylmethyl)-1,8-naphthalimide
;
_space_group_IT_number 14
_symmetry_cell_setting monoclinic
_symmetry_space_group_name_Hall '-P 2yn'
_symmetry_space_group_name_H-M 'P 1 21/n 1'
_atom_sites_solution_hydrogens geom
_atom_sites_solution_primary direct
_atom_sites_solution_secondary difmap
_cell_angle_alpha 90.00
_cell_angle_beta 93.961(3)
_cell_angle_gamma 90.00
_cell_formula_units_Z 4
_cell_length_a 8.6904(15)
_cell_length_b 13.096(2)
_cell_length_c 11.590(2)
_cell_measurement_reflns_used 2450
_cell_measurement_temperature 294(2)
_cell_measurement_theta_max 26.35
_cell_measurement_theta_min 2.82
_cell_volume 1315.9(4)
_computing_cell_refinement SMART
_computing_data_collection 'SMART (Bruker, 1997)'
_computing_data_reduction 'SAINT (Bruker, 1997)'
_computing_molecular_graphics 'SHELXTL (Bruker, 1997)'
_computing_publication_material SHELXTL
_computing_structure_refinement 'SHELXL97 (Sheldrick, 1997)'
_computing_structure_solution 'SHELXS97 (Sheldrick, 1997)'
_diffrn_ambient_temperature 294(2)
_diffrn_measured_fraction_theta_full 0.990
_diffrn_measured_fraction_theta_max 0.990
_diffrn_measurement_device_type 'Bruker SMART 1000 CCD area-detector'
_diffrn_measurement_method '\f and \w'
_diffrn_radiation_monochromator graphite
_diffrn_radiation_source 'fine-focus sealed tube'
_diffrn_radiation_type MoK\a
_diffrn_radiation_wavelength 0.71073
_diffrn_reflns_av_R_equivalents 0.0279
_diffrn_reflns_av_sigmaI/netI 0.0332
_diffrn_reflns_limit_h_max 10
_diffrn_reflns_limit_h_min -10
_diffrn_reflns_limit_k_max 16
_diffrn_reflns_limit_k_min -15
_diffrn_reflns_limit_l_max 7
_diffrn_reflns_limit_l_min -14
_diffrn_reflns_number 7239
_diffrn_reflns_theta_full 26.44
_diffrn_reflns_theta_max 26.44
_diffrn_reflns_theta_min 2.35
_diffrn_standards_number 0
_exptl_absorpt_coefficient_mu 0.249
_exptl_absorpt_correction_T_max 0.9852
_exptl_absorpt_correction_T_min 0.9427
_exptl_absorpt_correction_type multi-scan
_exptl_absorpt_process_details '(SADABS; Sheldrick, 1996)'
_exptl_crystal_colour colourless
_exptl_crystal_density_diffrn 1.481
_exptl_crystal_density_method 'not measured'
_exptl_crystal_description plate
_exptl_crystal_F_000 608.0
_exptl_crystal_size_max 0.24
_exptl_crystal_size_mid 0.18
_exptl_crystal_size_min 0.06
_refine_diff_density_max 0.183
_refine_diff_density_min -0.185
_refine_ls_extinction_method none
_refine_ls_goodness_of_fit_ref 1.012
_refine_ls_hydrogen_treatment constr
_refine_ls_matrix_type full
_refine_ls_number_parameters 206
_refine_ls_number_reflns 2687
_refine_ls_number_restraints 18
_refine_ls_restrained_S_all 1.013
_refine_ls_R_factor_all 0.0644
_refine_ls_R_factor_gt 0.0357
_refine_ls_shift/su_max 0.000
_refine_ls_shift/su_mean 0.000
_refine_ls_structure_factor_coef Fsqd
_refine_ls_weighting_details 'calc w=1/[\s^2^(Fo^2^)+(0.0451P)^2^+0.1904P] where P=(Fo^2^+2Fc^2^)/3'
_refine_ls_weighting_scheme calc
_refine_ls_wR_factor_gt 0.0831
_refine_ls_wR_factor_ref 0.0972
_reflns_number_gt 1822
_reflns_number_total 2687
_reflns_threshold_expression I>2\s(I)
_cod_data_source_file sj2050.cif
_cod_data_source_block I
_cod_depositor_comments
;
The following automatic conversions were performed:
'_symmetry_cell_setting' value 'Monoclinic' changed to 'monoclinic'
according to '/home/saulius/struct/CIF-dictionaries/cif_core.dic'
dictionary named 'cif_core.dic' version 2.4.1 from 2010-06-29.

Automatic conversion script
Id: cif_fix_enum 1527 2010-12-29 10:47:43Z saulius 

The following automatic conversions were performed:

'_symmetry_cell_setting' value 'Monoclinic' changed to 'monoclinic'
according to /home/saulius/struct/CIF-dictionaries/cif_core.dic
dictionary named 'cif_core.dic' version 2.4.1 from 2010-06-29.

Automatic conversion script
Id: cif_fix_values 1715 2011-07-08 13:25:40Z adriana 
;
_cod_original_sg_symbol_H-M 'P 21/n'
_cod_database_code 2209306

loop_
_symmetry_equiv_pos_as_xyz
'x, y, z'
'-x+1/2, y+1/2, -z+1/2'
'-x, -y, -z'
'x-1/2, -y-1/2, z-1/2'

loop_
_atom_site_type_symbol
_atom_site_label
_atom_site_fract_x
_atom_site_fract_y
_atom_site_fract_z
_atom_site_U_iso_or_equiv
_atom_site_adp_type
_atom_site_calc_flag
_atom_site_refinement_flags
_atom_site_occupancy
_atom_site_disorder_assembly
_atom_site_disorder_group
N N1 0.38352(15) 0.49169(10) 0.63417(11) 0.0346(3) Uani d . 1 A .
O O1 0.47786(16) 0.65349(10) 0.62644(11) 0.0565(4) Uani d . 1 . .
O O2 0.28806(16) 0.33128(10) 0.64428(11) 0.0555(4) Uani d . 1 . .
C C1 0.39254(19) 0.58804(13) 0.58248(14) 0.0373(4) Uani d . 1 . .
C C2 0.29556(18) 0.60530(12) 0.47488(13) 0.0345(4) Uani d . 1 . .
C C3 0.2986(2) 0.69861(14) 0.42031(15) 0.0452(4) Uani d . 1 . .
H H3 0.3650 0.7494 0.4498 0.054 Uiso calc R 1 . .
C C4 0.2021(2) 0.71768(15) 0.32053(16) 0.0512(5) Uani d . 1 . .
H H4 0.2033 0.7814 0.2853 0.061 Uiso calc R 1 . .
C C5 0.1061(2) 0.64302(15) 0.27489(15) 0.0487(5) Uani d . 1 . .
H H5 0.0420 0.6569 0.2092 0.058 Uiso calc R 1 . .
C C6 0.10303(19) 0.54524(14) 0.32598(14) 0.0378(4) Uani d . 1 . .
C C7 0.00857(19) 0.46519(15) 0.28029(15) 0.0444(5) Uani d . 1 . .
H H7 -0.0534 0.4759 0.2127 0.053 Uiso calc R 1 . .
C C8 0.0068(2) 0.37251(15) 0.33356(16) 0.0480(5) Uani d . 1 . .
H H8 -0.0554 0.3205 0.3016 0.058 Uiso calc R 1 . .
C C9 0.0981(2) 0.35486(14) 0.43624(15) 0.0431(4) Uani d . 1 . .
H H9 0.0943 0.2918 0.4728 0.052 Uiso calc R 1 . .
C C10 0.19339(18) 0.43048(13) 0.48328(13) 0.0336(4) Uani d . 1 . .
C C11 0.19808(18) 0.52668(12) 0.42835(13) 0.0327(4) Uani d . 1 . .
C C12 0.28892(19) 0.41171(13) 0.59180(14) 0.0371(4) Uani d . 1 . .
C C13 0.47342(19) 0.47508(14) 0.74615(13) 0.0404(4) Uani d D 1 . .
H H13A 0.5648 0.5164 0.7474 0.048 Uiso d PR 0.608(2) A 1
H H13B 0.5056 0.4050 0.7501 0.048 Uiso d PR 0.608(2) A 1
H H13C 0.5606 0.5202 0.7535 0.048 Uiso d PR 0.392(2) A 2
H H13D 0.5098 0.4059 0.7520 0.048 Uiso d PR 0.392(2) A 2
C C14 0.3896(11) 0.4993(12) 0.8522(8) 0.0309(15) Uani d PDU 0.608(2) A 1
C C15 0.3312(14) 0.4283(11) 0.9180(11) 0.0406(19) Uani d PD 0.608(2) A 1
H H15A 0.3509 0.3591 0.9083 0.049 Uiso calc PR 0.608(2) A 1
C C17 0.334(2) 0.6012(12) 0.8800(13) 0.0408(14) Uani d PD 0.608(2) A 1
H H17A 0.3533 0.6611 0.8403 0.049 Uiso calc PR 0.608(2) A 1
S S1 0.2185(3) 0.47190(12) 1.02099(13) 0.0508(4) Uani d PD 0.608(2) A 1
C C16 0.2515(11) 0.5931(6) 0.9729(7) 0.0501(6) Uani d PD 0.608(2) A 1
H H16A 0.2140 0.6502 1.0094 0.060 Uiso calc PR 0.608(2) A 1
C C14' 0.365(2) 0.497(2) 0.8386(14) 0.0309(15) Uani d PD 0.392(2) A 2
C C17' 0.300(3) 0.4197(18) 0.9140(18) 0.0406(19) Uani d PD 0.392(2) A 2
H H17B 0.3043 0.3492 0.9049 0.049 Uiso calc PR 0.392(2) A 2
C C15' 0.347(3) 0.5889(19) 0.883(2) 0.0408(14) Uani d PD 0.392(2) A 2
H H15B 0.3973 0.6452 0.8542 0.049 Uiso calc PR 0.392(2) A 2
S S1' 0.2305(4) 0.6013(2) 0.9937(3) 0.0501(6) Uani d PD 0.392(2) A 2
C C16' 0.2337(17) 0.4703(7) 0.9983(10) 0.0508(4) Uani d PD 0.392(2) A 2
H H16B 0.1904 0.4352 1.0578 0.061 Uiso calc PR 0.392(2) A 2

loop_
_atom_site_aniso_label
_atom_site_aniso_U_11
_atom_site_aniso_U_22
_atom_site_aniso_U_33
_atom_site_aniso_U_12
_atom_site_aniso_U_13
_atom_site_aniso_U_23
N1 0.0348(8) 0.0413(8) 0.0272(7) 0.0021(6) -0.0015(6) -0.0020(6)
O1 0.0625(9) 0.0544(8) 0.0506(8) -0.0159(7) -0.0097(6) -0.0070(6)
O2 0.0709(10) 0.0446(8) 0.0490(8) -0.0025(7) -0.0102(6) 0.0103(6)
C1 0.0373(10) 0.0434(10) 0.0318(9) 0.0014(8) 0.0056(7) -0.0051(7)
C2 0.0339(9) 0.0389(10) 0.0312(9) 0.0063(7) 0.0059(7) -0.0017(7)
C3 0.0499(11) 0.0410(11) 0.0454(11) 0.0026(9) 0.0081(8) -0.0009(8)
C4 0.0593(13) 0.0486(12) 0.0464(11) 0.0114(10) 0.0081(9) 0.0122(9)
C5 0.0475(11) 0.0648(13) 0.0339(10) 0.0165(10) 0.0028(8) 0.0092(9)
C6 0.0324(9) 0.0530(11) 0.0283(9) 0.0093(8) 0.0034(7) -0.0014(7)
C7 0.0340(10) 0.0679(13) 0.0306(9) 0.0074(9) -0.0035(7) -0.0069(9)
C8 0.0384(11) 0.0589(13) 0.0460(11) -0.0036(9) -0.0026(8) -0.0160(9)
C9 0.0427(10) 0.0426(10) 0.0437(10) 0.0003(8) 0.0020(8) -0.0057(8)
C10 0.0313(9) 0.0400(9) 0.0298(9) 0.0037(7) 0.0034(7) -0.0043(7)
C11 0.0300(8) 0.0406(10) 0.0280(8) 0.0074(7) 0.0062(7) -0.0027(7)
C12 0.0366(10) 0.0416(10) 0.0334(9) 0.0057(8) 0.0034(7) -0.0021(8)
C13 0.0350(9) 0.0530(11) 0.0323(9) 0.0063(8) -0.0043(7) -0.0013(8)
C14 0.021(3) 0.0487(13) 0.021(2) 0.001(2) -0.014(3) -0.0037(19)
C15 0.035(5) 0.047(2) 0.0392(13) -0.002(3) -0.002(3) 0.0030(12)
C17 0.042(3) 0.041(3) 0.0399(12) 0.000(2) 0.0010(18) -0.0046(17)
S1 0.0513(7) 0.0670(6) 0.0352(8) 0.0019(4) 0.0095(5) 0.0043(4)
C16 0.0502(12) 0.0589(8) 0.0420(13) -0.0011(7) 0.0095(7) -0.0150(7)
C14' 0.021(3) 0.0487(13) 0.021(2) 0.001(2) -0.014(3) -0.0037(19)
C17' 0.035(5) 0.047(2) 0.0392(13) -0.002(3) -0.002(3) 0.0030(12)
C15' 0.042(3) 0.041(3) 0.0399(12) 0.000(2) 0.0010(18) -0.0046(17)
S1' 0.0502(12) 0.0589(8) 0.0420(13) -0.0011(7) 0.0095(7) -0.0150(7)
C16' 0.0513(7) 0.0670(6) 0.0352(8) 0.0019(4) 0.0095(5) 0.0043(4)

loop_
_atom_type_symbol
_atom_type_description
_atom_type_scat_dispersion_real
_atom_type_scat_dispersion_imag
_atom_type_scat_source
C C 0.0033 0.0016 'International Tables Vol C Tables 4.2.6.8 and 6.1.1.4'
H H 0.0000 0.0000 'International Tables Vol C Tables 4.2.6.8 and 6.1.1.4'
N N 0.0061 0.0033 'International Tables Vol C Tables 4.2.6.8 and 6.1.1.4'
O O 0.0106 0.0060 'International Tables Vol C Tables 4.2.6.8 and 6.1.1.4'
Fe Fe 0.3463 0.8444 'International Tables Vol C Tables 4.2.6.8 and 6.1.1.4'

loop_
_geom_angle_atom_site_label_1
_geom_angle_atom_site_label_2
_geom_angle_atom_site_label_3
_geom_angle
_geom_angle_publ_flag
C12 N1 C1 124.94(14) yes
C12 N1 C13 117.28(14) yes
C1 N1 C13 117.67(14) yes
O1 C1 N1 120.25(16) ?
O1 C1 C2 122.73(16) ?
N1 C1 C2 117.02(15) ?
C3 C2 C11 120.00(16) ?
C3 C2 C1 119.80(16) ?
C11 C2 C1 120.20(15) ?
C2 C3 C4 120.48(18) ?
C2 C3 H3 119.8 ?
C4 C3 H3 119.8 ?
C5 C4 C3 120.34(18) ?
C5 C4 H4 119.8 ?
C3 C4 H4 119.8 ?
C4 C5 C6 121.01(17) ?
C4 C5 H5 119.5 ?
C6 C5 H5 119.5 ?
C5 C6 C7 122.93(17) ?
C5 C6 C11 118.63(16) ?
C7 C6 C11 118.44(16) ?
C8 C7 C6 121.07(17) ?
C8 C7 H7 119.5 ?
C6 C7 H7 119.5 ?
C7 C8 C9 120.51(17) ?
C7 C8 H8 119.7 ?
C9 C8 H8 119.7 ?
C10 C9 C8 120.40(17) ?
C10 C9 H9 119.8 ?
C8 C9 H9 119.8 ?
C9 C10 C11 119.82(16) ?
C9 C10 C12 120.23(16) ?
C11 C10 C12 119.95(15) ?
C10 C11 C2 120.77(15) ?
C10 C11 C6 119.74(15) ?
C2 C11 C6 119.49(15) ?
O2 C12 N1 119.75(15) ?
O2 C12 C10 123.13(16) ?
N1 C12 C10 117.12(15) ?
N1 C13 C14' 106.1(8) yes
N1 C13 C14 115.4(5) yes
N1 C13 H13A 108.4 ?
C14' C13 H13A 116.3 ?
C14 C13 H13A 108.4 ?
N1 C13 H13B 108.4 ?
C14' C13 H13B 109.9 ?
C14 C13 H13B 108.6 ?
H13A C13 H13B 107.4 ?
N1 C13 H13C 110.6 ?
C14' C13 H13C 110.6 ?
C14 C13 H13C 102.8 ?
H13B C13 H13C 111.1 ?
N1 C13 H13D 110.6 ?
C14' C13 H13D 110.2 ?
C14 C13 H13D 108.4 ?
H13A C13 H13D 105.2 ?
H13C C13 H13D 108.7 ?
C15 C14 C17 111.7(7) ?
C15 C14 C13 123.2(9) yes
C17 C14 C13 123.9(9) yes
C14 C15 S1 115.6(7) ?
C14 C15 H15A 122.2 ?
S1 C15 H15A 122.2 ?
C16 C17 C14 107.9(9) ?
C16 C17 H17A 126.1 ?
C14 C17 H17A 126.1 ?
C15 S1 C16 88.0(6) ?
C17 C16 S1 116.5(9) ?
C17 C16 H16A 121.7 ?
S1 C16 H16A 121.7 ?
C15' C14' C17' 109.5(11) ?
C15' C14' C13 122.8(13) yes
C17' C14' C13 125.5(14) yes
C16' C17' C14' 107.2(13) ?
C16' C17' H17B 126.4 ?
C14' C17' H17B 126.4 ?
C14' C15' S1' 118.1(12) ?
C14' C15' H15B 120.9 ?
S1' C15' H15B 120.9 ?
C15' S1' C16' 85.4(10) ?
C17' C16' S1' 118.5(13) ?
C17' C16' H16B 120.7 ?
S1' C16' H16B 120.7 ?

loop_
_geom_bond_atom_site_label_1
_geom_bond_atom_site_label_2
_geom_bond_distance
_geom_bond_publ_flag
N1 C12 1.399(2) yes
N1 C1 1.401(2) yes
N1 C13 1.484(2) yes
O1 C1 1.221(2) ?
O2 C12 1.217(2) ?
C1 C2 1.474(2) ?
C2 C3 1.377(2) ?
C2 C11 1.416(2) ?
C3 C4 1.403(3) ?
C3 H3 0.9300 ?
C4 C5 1.367(3) ?
C4 H4 0.9300 ?
C5 C6 1.412(2) ?
C5 H5 0.9300 ?
C6 C7 1.412(2) ?
C6 C11 1.419(2) ?
C7 C8 1.362(3) ?
C7 H7 0.9300 ?
C8 C9 1.403(2) ?
C8 H8 0.9300 ?
C9 C10 1.379(2) ?
C9 H9 0.9300 ?
C10 C11 1.413(2) ?
C10 C12 1.479(2) ?
C13 C14' 1.502(9) yes
C13 C14 1.505(6) yes
C13 H13A 0.9600 ?
C13 H13B 0.9600 ?
C13 H13C 0.9600 ?
C13 H13D 0.9599 ?
C14 C15 1.326(6) yes
C14 C17 1.462(7) yes
C15 S1 1.695(6) yes
C15 H15A 0.9300 ?
C17 C16 1.340(7) yes
C17 H17A 0.9300 ?
S1 C16 1.712(8) yes
C16 H16A 0.9300 ?
C14' C15' 1.327(9) yes
C14' C17' 1.470(9) yes
C17' C16' 1.344(9) yes
C17' H17B 0.9300 ?
C15' S1' 1.697(9) yes
C15' H15B 0.9300 ?
S1' C16' 1.716(9) yes
C16' H16B 0.9300 ?

loop_
_geom_torsion_atom_site_label_1
_geom_torsion_atom_site_label_2
_geom_torsion_atom_site_label_3
_geom_torsion_atom_site_label_4
_geom_torsion
C12 N1 C1 O1 179.42(15)
C13 N1 C1 O1 3.5(2)
C12 N1 C1 C2 -0.5(2)
C13 N1 C1 C2 -176.49(13)
O1 C1 C2 C3 -0.4(2)
N1 C1 C2 C3 179.61(14)
O1 C1 C2 C11 -179.60(15)
N1 C1 C2 C11 0.4(2)
C11 C2 C3 C4 2.0(2)
C1 C2 C3 C4 -177.27(15)
C2 C3 C4 C5 -1.4(3)
C3 C4 C5 C6 -0.7(3)
C4 C5 C6 C7 -178.47(17)
C4 C5 C6 C11 2.0(3)
C5 C6 C7 C8 -178.71(16)
C11 C6 C7 C8 0.8(2)
C6 C7 C8 C9 0.7(3)
C7 C8 C9 C10 -1.4(3)
C8 C9 C10 C11 0.6(2)
C8 C9 C10 C12 179.73(15)
C9 C10 C11 C2 -179.74(14)
C12 C10 C11 C2 1.1(2)
C9 C10 C11 C6 0.9(2)
C12 C10 C11 C6 -178.26(14)
C3 C2 C11 C10 -179.93(15)
C1 C2 C11 C10 -0.7(2)
C3 C2 C11 C6 -0.5(2)
C1 C2 C11 C6 178.69(14)
C5 C6 C11 C10 177.96(14)
C7 C6 C11 C10 -1.6(2)
C5 C6 C11 C2 -1.4(2)
C7 C6 C11 C2 179.06(14)
C1 N1 C12 O2 -178.96(15)
C13 N1 C12 O2 -3.0(2)
C1 N1 C12 C10 1.0(2)
C13 N1 C12 C10 176.91(13)
C9 C10 C12 O2 -0.4(3)
C11 C10 C12 O2 178.69(16)
C9 C10 C12 N1 179.65(14)
C11 C10 C12 N1 -1.2(2)
C12 N1 C13 C14' -82.0(10)
C1 N1 C13 C14' 94.3(10)
C12 N1 C13 C14 -85.9(7)
C1 N1 C13 C14 90.4(7)
N1 C13 C14 C15 103.1(11)
C14' C13 C14 C15 81(9)
N1 C13 C14 C17 -63.0(13)
C14' C13 C14 C17 -85(10)
C17 C14 C15 S1 -3.4(16)
C13 C14 C15 S1 -171.1(8)
C15 C14 C17 C16 6.0(19)
C13 C14 C17 C16 173.5(12)
C14 C15 S1 C16 0.0(12)
C14 C17 C16 S1 -6.2(19)
C15 S1 C16 C17 3.9(14)
N1 C13 C14' C15' -89(2)
C14 C13 C14' C15' 70(9)
N1 C13 C14' C17' 109.3(19)
C14 C13 C14' C17' -92(9)
C15' C14' C17' C16' 5(3)
C13 C14' C17' C16' 168.4(17)
C17' C14' C15' S1' -11(3)
C13 C14' C15' S1' -175.7(17)
C14' C15' S1' C16' 11(2)
C14' C17' C16' S1' 3(2)
C15' S1' C16' C17' -8(2)
